data_7222962
loop_
_publ_author_name
'Weiss, A.'
'Nagorsen, G.'

_publ_section_title
;
 Zur Kenntnis des Quecksilber(II)oxychlorids Hg Cl2 (Hg O)4. Ueber
 Quecksilberhalogenide III
;
_journal_name_full
;
Zeitschrift fuer Naturforschung, Teil B. Anorganische Chemie, Organische 
Chemie (2,1947-32,1977)
;
_journal_page_first 81
_journal_page_last 81
_journal_volume 9
_journal_year 1954
_chemical_formula_sum 'Cl2 Hg5 O4'
_chemical_name_systematic 'Hg5 O4 Cl2'
_space_group_IT_number 72
_symmetry_space_group_name_Hall '-I 2 2c'
_symmetry_space_group_name_H-M 'I b a m'
_cell_angle_alpha 90
_cell_angle_beta 90
_cell_angle_gamma 90
_cell_formula_units_Z 4
_cell_length_a 11.5
_cell_length_b 6.02
_cell_length_c 11.75
_cell_volume 813.452
_citation_journal_id_ASTM ZENBAX
_cod_data_source_file Weiss_ZENBAX_1954_133.cif
_cod_data_source_block Cl2Hg5O4
_cod_original_cell_volume 813.4525
_cod_database_code 7222962

loop_
_symmetry_equiv_pos_as_xyz
x,y,z
-x,-y,z
x,-y,-z+1/2
-x,y,-z+1/2
-x,-y,-z
x,y,-z
-x,y,z-1/2
x,-y,z-1/2
x+1/2,y+1/2,z+1/2
-x+1/2,-y+1/2,z+1/2
x+1/2,-y+1/2,-z+1
-x+1/2,y+1/2,-z+1
-x+1/2,-y+1/2,-z+1/2
x+1/2,y+1/2,-z+1/2
-x+1/2,y+1/2,z
x+1/2,-y+1/2,z

loop_
_atom_site_label
_atom_site_type_symbol
_atom_site_fract_x
_atom_site_fract_y
_atom_site_fract_z
_atom_site_occupancy
_atom_site_U_iso_or_equiv
Hg3 Hg+2 0.14 0.214 0 1 0.0
Hg1 Hg+2 0 0 0.25 1 0.0
O1 O-2 0.68 0.67 0.29 1 0.0
Cl1 Cl-1 0.4 0.218 0 1 0.0
Hg2 Hg+2 0.34 0 0.25 1 0.0
